data_7217649
loop_
_publ_author_name
'Hori, Akiko'
'Nakajima, Kyosuke'
'Akimoto, Yuuki'
'Naganuma, Kohei'
'Yuge, Hidetaka'

_publ_section_title
;
 Guest-adjusted encapsulation and thermal studies of non-porous
 mononuclear Cu(ii) coordination complexes through electrostatic
 interactions induced by fluorine substitution
;
_journal_issue 37
_journal_name_full CrystEngComm
_journal_page_first 8805
_journal_paper_doi 10.1039/C4CE01243G
_journal_volume 16
_journal_year 2014
_chemical_formula_moiety 'C46 H22 Cu F20 O8'
_chemical_formula_sum 'C46 H22 Cu F20 O8'
_chemical_formula_weight 1146.19
_chemical_name_systematic
;
?
;
_space_group_IT_number 2
_symmetry_cell_setting triclinic
_symmetry_space_group_name_Hall '-P 1'
_symmetry_space_group_name_H-M 'P -1'
_atom_sites_solution_hydrogens geom
_atom_sites_solution_primary direct
_atom_sites_solution_secondary difmap
_audit_creation_method SHELXL-97
_cell_angle_alpha 65.030(2)
_cell_angle_beta 85.208(2)
_cell_angle_gamma 79.032(2)
_cell_formula_units_Z 1
_cell_length_a 7.7727(17)
_cell_length_b 12.309(3)
_cell_length_c 12.672(3)
_cell_measurement_reflns_used 5975
_cell_measurement_temperature 100
_cell_measurement_theta_max 27.88
_cell_measurement_theta_min 2.67
_cell_volume 1079.0(4)
_computing_cell_refinement 'Bruker SAINT'
_computing_data_collection 'Bruker APEX2'
_computing_data_reduction 'Bruker SAINT'
_computing_molecular_graphics 'Bruker SHELXTL'
_computing_publication_material 'Bruker SHELXTL'
_computing_structure_refinement 'SHELXL-97 (Sheldrick, 2008)'
_computing_structure_solution 'SHELXS-97 (Sheldrick, 2008)'
_diffrn_ambient_temperature 100
_diffrn_detector_area_resol_mean 8.333
_diffrn_measured_fraction_theta_full 0.969
_diffrn_measured_fraction_theta_max 0.969
_diffrn_measurement_device_type 'Bruker APEX-II CCD'
_diffrn_measurement_method '\f and \w scans'
_diffrn_radiation_monochromator graphite
_diffrn_radiation_source 'fine-focus sealed tube'
_diffrn_radiation_type MoK\a
_diffrn_radiation_wavelength 0.71073
_diffrn_reflns_av_R_equivalents 0.0215
_diffrn_reflns_av_sigmaI/netI 0.0277
_diffrn_reflns_limit_h_max 9
_diffrn_reflns_limit_h_min -9
_diffrn_reflns_limit_k_max 15
_diffrn_reflns_limit_k_min -15
_diffrn_reflns_limit_l_max 16
_diffrn_reflns_limit_l_min -16
_diffrn_reflns_number 11966
_diffrn_reflns_theta_full 27.46
_diffrn_reflns_theta_max 27.46
_diffrn_reflns_theta_min 2.67
_exptl_absorpt_coefficient_mu 0.650
_exptl_absorpt_correction_T_max 0.9088
_exptl_absorpt_correction_T_min 0.8810
_exptl_absorpt_correction_type empirical
_exptl_absorpt_process_details
;
SADABS Sheldrick 1996
;
_exptl_crystal_colour green
_exptl_crystal_density_diffrn 1.764
_exptl_crystal_density_meas ?
_exptl_crystal_density_method 'not measured'
_exptl_crystal_description block
_exptl_crystal_F_000 571
_exptl_crystal_size_max 0.20
_exptl_crystal_size_mid 0.15
_exptl_crystal_size_min 0.15
_refine_diff_density_max 0.413
_refine_diff_density_min -0.607
_refine_diff_density_rms 0.056
_refine_ls_extinction_method none
_refine_ls_goodness_of_fit_ref 1.041
_refine_ls_hydrogen_treatment constr
_refine_ls_matrix_type full
_refine_ls_number_parameters 342
_refine_ls_number_reflns 4780
_refine_ls_number_restraints 0
_refine_ls_restrained_S_all 1.041
_refine_ls_R_factor_all 0.0367
_refine_ls_R_factor_gt 0.0299
_refine_ls_shift/su_max 0.001
_refine_ls_shift/su_mean 0.000
_refine_ls_structure_factor_coef Fsqd
_refine_ls_weighting_details 'calc w=1/[\s^2^(Fo^2^)+(0.0362P)^2^+0.5776P] where P=(Fo^2^+2Fc^2^)/3'
_refine_ls_weighting_scheme calc
_refine_ls_wR_factor_gt 0.0743
_refine_ls_wR_factor_ref 0.0785
_reflns_number_gt 4149
_reflns_number_total 4780
_reflns_threshold_expression >2sigma(I)
_cod_data_source_file c4ce01243g2.cif
_cod_data_source_block 110609b1
_cod_depositor_comments
;
The following automatic conversions were performed:

'_symmetry_cell_setting' value 'Triclinic' changed to 'triclinic'
according to
/usr/data/users/saulius/crontab/automatic-downloads/rss-feeds/RSC/lib/dictionaries/cif_core.dic
dictionary named 'cif_core.dic' version 2.4.2 from 2011-04-26.

Automatic conversion script
Id: cif_fix_values 2281 2013-09-26 08:29:07Z andrius 

 Adding full bibliography for 7217645--7217660.cif.

The following automatic conversions were performed:

'_exptl_crystal_density_meas' value 'not measured' was changed to '?'
- the value is perceived as not measured.

Automatic conversion script
Id: cif_fix_values 3008 2015-01-20 13:52:24Z robertas 
;
_cod_database_code 7217649

loop_
_symmetry_equiv_pos_as_xyz
'x, y, z'
'-x, -y, -z'

loop_
_atom_site_label
_atom_site_type_symbol
_atom_site_fract_x
_atom_site_fract_y
_atom_site_fract_z
_atom_site_U_iso_or_equiv
_atom_site_adp_type
_atom_site_occupancy
_atom_site_symmetry_multiplicity
_atom_site_calc_flag
_atom_site_refinement_flags
Cu1 Cu 1.0000 0.0000 0.5000 0.01415(8) Uani 1 2 d S
O1 O 0.92509(15) -0.00783(10) 0.65196(10) 0.0165(2) Uani 1 1 d .
O2 O 0.81582(15) 0.13287(10) 0.42327(9) 0.0158(2) Uani 1 1 d .
O3 O 1.19987(16) 0.15474(11) 0.48077(10) 0.0213(3) Uani 1 1 d .
O4 O 0.92483(17) 0.44801(11) 0.12850(10) 0.0225(3) Uani 1 1 d .
C1 C 0.7178(2) -0.05189(15) 0.86978(15) 0.0187(3) Uani 1 1 d .
C2 C 0.6961(2) -0.08066(17) 0.98732(15) 0.0238(4) Uani 1 1 d .
C3 C 0.7435(2) -0.00641(18) 1.03254(14) 0.0250(4) Uani 1 1 d .
C4 C 0.8129(2) 0.09501(16) 0.96107(15) 0.0221(4) Uani 1 1 d .
C5 C 0.8327(2) 0.12284(15) 0.84365(15) 0.0180(3) Uani 1 1 d .
C6 C 0.7865(2) 0.05039(14) 0.79511(14) 0.0148(3) Uani 1 1 d .
C7 C 0.8172(2) 0.07514(14) 0.66844(13) 0.0137(3) Uani 1 1 d .
C8 C 0.7262(2) 0.18117(14) 0.58454(14) 0.0156(3) Uani 1 1 d .
H8 H 0.6595 0.2404 0.6079 0.019 Uiso 1 1 calc R
C9 C 0.7301(2) 0.20321(14) 0.46619(14) 0.0144(3) Uani 1 1 d .
C10 C 0.6259(2) 0.31710(14) 0.37894(14) 0.0145(3) Uani 1 1 d .
C11 C 0.5486(2) 0.31522(15) 0.28401(14) 0.0170(3) Uani 1 1 d .
C12 C 0.4688(2) 0.42060(16) 0.19478(14) 0.0191(3) Uani 1 1 d .
C13 C 0.4643(2) 0.53128(15) 0.19886(14) 0.0195(3) Uani 1 1 d .
C14 C 0.5370(2) 0.53646(15) 0.29170(15) 0.0186(3) Uani 1 1 d .
C15 C 0.6147(2) 0.43074(15) 0.38069(14) 0.0162(3) Uani 1 1 d .
C16 C 1.1461(2) 0.27626(15) 0.41136(14) 0.0178(3) Uani 1 1 d .
C17 C 1.0772(2) 0.29931(15) 0.30424(14) 0.0176(3) Uani 1 1 d .
H17 H 1.0786 0.2345 0.2819 0.021 Uiso 1 1 calc R
C18 C 1.0067(2) 0.41731(15) 0.23080(14) 0.0178(3) Uani 1 1 d .
C19 C 1.0136(2) 0.51395(16) 0.26085(15) 0.0208(4) Uani 1 1 d .
H19 H 0.9677 0.5953 0.2099 0.025 Uiso 1 1 calc R
C20 C 1.0881(2) 0.48889(16) 0.36542(15) 0.0219(4) Uani 1 1 d .
H20 H 1.0946 0.5544 0.3852 0.026 Uiso 1 1 calc R
C21 C 1.1542(2) 0.37041(16) 0.44317(15) 0.0204(4) Uani 1 1 d .
H21 H 1.2032 0.3545 0.5155 0.024 Uiso 1 1 calc R
C22 C 1.2670(3) 0.12423(18) 0.59363(15) 0.0260(4) Uani 1 1 d .
H22A H 1.3722 0.1603 0.5851 0.039 Uiso 1 1 calc R
H22B H 1.2968 0.0356 0.6352 0.039 Uiso 1 1 calc R
H22C H 1.1779 0.1559 0.6377 0.039 Uiso 1 1 calc R
C23 C 0.9244(3) 0.35262(16) 0.09209(15) 0.0236(4) Uani 1 1 d .
H23A H 1.0452 0.3196 0.0789 0.035 Uiso 1 1 calc R
H23B H 0.8577 0.3851 0.0197 0.035 Uiso 1 1 calc R
H23C H 0.8701 0.2879 0.1527 0.035 Uiso 1 1 calc R
F1 F 0.66844(15) -0.12429(10) 0.82797(9) 0.0271(2) Uani 1 1 d .
F2 F 0.62864(16) -0.17959(11) 1.05763(10) 0.0377(3) Uani 1 1 d .
F3 F 0.72241(17) -0.03403(12) 1.14670(9) 0.0393(3) Uani 1 1 d .
F4 F 0.86477(16) 0.16427(11) 1.00630(10) 0.0335(3) Uani 1 1 d .
F5 F 0.90411(15) 0.22102(9) 0.77638(9) 0.0262(2) Uani 1 1 d .
F6 F 0.54681(13) 0.21030(9) 0.27688(9) 0.0224(2) Uani 1 1 d .
F7 F 0.39643(14) 0.41527(10) 0.10530(9) 0.0254(2) Uani 1 1 d .
F8 F 0.38840(14) 0.63375(9) 0.11267(9) 0.0273(2) Uani 1 1 d .
F9 F 0.53362(14) 0.64448(9) 0.29526(9) 0.0255(2) Uani 1 1 d .
F10 F 0.68525(13) 0.44159(9) 0.46813(8) 0.0204(2) Uani 1 1 d .

loop_
_atom_site_aniso_label
_atom_site_aniso_U_11
_atom_site_aniso_U_22
_atom_site_aniso_U_33
_atom_site_aniso_U_23
_atom_site_aniso_U_13
_atom_site_aniso_U_12
Cu1 0.01636(15) 0.01319(14) 0.01076(14) -0.00423(11) -0.00168(10) 0.00129(10)
O1 0.0190(6) 0.0146(6) 0.0135(5) -0.0049(5) -0.0007(4) 0.0004(4)
O2 0.0175(6) 0.0147(6) 0.0137(5) -0.0053(5) -0.0023(4) 0.0004(4)
O3 0.0280(7) 0.0201(6) 0.0145(6) -0.0048(5) -0.0050(5) -0.0044(5)
O4 0.0306(7) 0.0174(6) 0.0184(6) -0.0052(5) -0.0066(5) -0.0045(5)
C1 0.0178(8) 0.0190(8) 0.0186(8) -0.0069(7) -0.0013(6) -0.0034(6)
C2 0.0217(9) 0.0244(9) 0.0175(8) -0.0019(7) 0.0026(7) -0.0032(7)
C3 0.0252(9) 0.0326(10) 0.0103(8) -0.0062(7) -0.0039(7) 0.0059(8)
C4 0.0224(9) 0.0237(9) 0.0229(9) -0.0147(8) -0.0086(7) 0.0058(7)
C5 0.0182(8) 0.0150(8) 0.0197(8) -0.0070(7) -0.0031(6) 0.0003(6)
C6 0.0142(8) 0.0153(8) 0.0130(7) -0.0049(6) -0.0014(6) 0.0000(6)
C7 0.0144(8) 0.0143(8) 0.0136(7) -0.0059(6) -0.0001(6) -0.0049(6)
C8 0.0165(8) 0.0143(8) 0.0159(8) -0.0068(6) -0.0003(6) -0.0011(6)
C9 0.0128(7) 0.0131(8) 0.0163(8) -0.0050(6) -0.0008(6) -0.0025(6)
C10 0.0125(7) 0.0147(8) 0.0142(8) -0.0042(6) -0.0005(6) -0.0014(6)
C11 0.0163(8) 0.0170(8) 0.0178(8) -0.0074(7) -0.0001(6) -0.0029(6)
C12 0.0167(8) 0.0235(9) 0.0144(8) -0.0052(7) -0.0021(6) -0.0028(7)
C13 0.0178(8) 0.0166(8) 0.0154(8) -0.0002(7) -0.0013(6) 0.0021(6)
C14 0.0192(8) 0.0133(8) 0.0216(8) -0.0063(7) 0.0028(7) -0.0022(6)
C15 0.0145(8) 0.0193(8) 0.0152(8) -0.0078(7) 0.0001(6) -0.0028(6)
C16 0.0176(8) 0.0187(8) 0.0157(8) -0.0050(7) 0.0018(6) -0.0057(6)
C17 0.0196(8) 0.0187(8) 0.0163(8) -0.0078(7) 0.0022(6) -0.0070(6)
C18 0.0199(8) 0.0195(8) 0.0142(8) -0.0056(7) 0.0022(6) -0.0078(6)
C19 0.0223(9) 0.0173(8) 0.0224(9) -0.0071(7) 0.0024(7) -0.0067(7)
C20 0.0251(9) 0.0233(9) 0.0228(9) -0.0130(7) 0.0044(7) -0.0103(7)
C21 0.0211(9) 0.0257(9) 0.0175(8) -0.0103(7) 0.0015(7) -0.0086(7)
C22 0.0281(10) 0.0290(10) 0.0186(9) -0.0054(8) -0.0084(7) -0.0071(8)
C23 0.0324(10) 0.0223(9) 0.0182(9) -0.0086(7) -0.0043(7) -0.0073(7)
F1 0.0336(6) 0.0245(6) 0.0276(6) -0.0110(5) 0.0019(5) -0.0152(5)
F2 0.0428(7) 0.0341(7) 0.0232(6) 0.0022(5) 0.0095(5) -0.0144(5)
F3 0.0456(7) 0.0526(8) 0.0121(5) -0.0115(5) -0.0015(5) 0.0053(6)
F4 0.0416(7) 0.0351(6) 0.0322(6) -0.0246(5) -0.0168(5) 0.0068(5)
F5 0.0355(6) 0.0185(5) 0.0276(6) -0.0098(4) -0.0023(5) -0.0102(4)
F6 0.0280(6) 0.0170(5) 0.0241(5) -0.0093(4) -0.0087(4) -0.0026(4)
F7 0.0280(6) 0.0285(6) 0.0171(5) -0.0067(4) -0.0093(4) -0.0018(4)
F8 0.0309(6) 0.0184(5) 0.0214(5) 0.0004(4) -0.0073(4) 0.0041(4)
F9 0.0351(6) 0.0129(5) 0.0264(6) -0.0073(4) 0.0004(5) -0.0014(4)
F10 0.0260(5) 0.0184(5) 0.0194(5) -0.0094(4) -0.0042(4) -0.0042(4)

loop_
_atom_type_symbol
_atom_type_description
_atom_type_scat_dispersion_real
_atom_type_scat_dispersion_imag
_atom_type_scat_source
C C 0.0033 0.0016 'International Tables Vol C Tables 4.2.6.8 and 6.1.1.4'
H H 0.0000 0.0000 'International Tables Vol C Tables 4.2.6.8 and 6.1.1.4'
O O 0.0106 0.0060 'International Tables Vol C Tables 4.2.6.8 and 6.1.1.4'
F F 0.0171 0.0103 'International Tables Vol C Tables 4.2.6.8 and 6.1.1.4'
Cu Cu 0.3201 1.2651 'International Tables Vol C Tables 4.2.6.8 and 6.1.1.4'

loop_
_geom_angle_atom_site_label_1
_geom_angle_atom_site_label_2
_geom_angle_atom_site_label_3
_geom_angle
_geom_angle_site_symmetry_1
_geom_angle_site_symmetry_3
O2 Cu1 O2 180.0 . 2_756
O2 Cu1 O1 87.44(5) . 2_756
O2 Cu1 O1 92.56(5) 2_756 2_756
O2 Cu1 O1 92.56(5) . .
O2 Cu1 O1 87.44(5) 2_756 .
O1 Cu1 O1 179.999(1) 2_756 .
O2 Cu1 O3 89.48(5) . .
O2 Cu1 O3 90.52(5) 2_756 .
O1 Cu1 O3 90.26(4) 2_756 .
O1 Cu1 O3 89.74(4) . .
C7 O1 Cu1 123.94(10) . .
C9 O2 Cu1 125.41(10) . .
C16 O3 C22 117.28(13) . .
C16 O3 Cu1 118.99(10) . .
C22 O3 Cu1 108.57(10) . .
C18 O4 C23 117.17(13) . .
F1 C1 C2 118.33(15) . .
F1 C1 C6 119.95(15) . .
C2 C1 C6 121.71(16) . .
F2 C2 C3 119.81(16) . .
F2 C2 C1 120.65(17) . .
C3 C2 C1 119.55(16) . .
F3 C3 C4 120.15(17) . .
F3 C3 C2 119.71(17) . .
C4 C3 C2 120.14(16) . .
F4 C4 C3 119.84(16) . .
F4 C4 C5 120.59(17) . .
C3 C4 C5 119.55(16) . .
F5 C5 C4 118.25(15) . .
F5 C5 C6 119.80(15) . .
C4 C5 C6 121.92(16) . .
C5 C6 C1 117.12(15) . .
C5 C6 C7 122.66(14) . .
C1 C6 C7 120.13(14) . .
O1 C7 C8 127.51(15) . .
O1 C7 C6 113.84(13) . .
C8 C7 C6 118.63(14) . .
C7 C8 C9 121.98(14) . .
C7 C8 H8 119.0 . .
C9 C8 H8 119.0 . .
O2 C9 C8 125.38(15) . .
O2 C9 C10 114.31(14) . .
C8 C9 C10 120.31(14) . .
C15 C10 C11 116.45(15) . .
C15 C10 C9 122.85(14) . .
C11 C10 C9 120.42(14) . .
F6 C11 C12 117.09(15) . .
F6 C11 C10 120.83(14) . .
C12 C11 C10 122.06(15) . .
F7 C12 C13 120.15(15) . .
F7 C12 C11 120.38(15) . .
C13 C12 C11 119.46(15) . .
F8 C13 C14 120.01(15) . .
F8 C13 C12 119.92(15) . .
C14 C13 C12 120.07(15) . .
F9 C14 C13 120.04(15) . .
F9 C14 C15 120.00(15) . .
C13 C14 C15 119.96(15) . .
F10 C15 C14 117.28(15) . .
F10 C15 C10 120.71(14) . .
C14 C15 C10 121.97(15) . .
O3 C16 C21 124.42(15) . .
O3 C16 C17 114.31(14) . .
C21 C16 C17 121.26(16) . .
C18 C17 C16 119.49(15) . .
C18 C17 H17 120.3 . .
C16 C17 H17 120.3 . .
O4 C18 C17 123.93(15) . .
O4 C18 C19 115.83(15) . .
C17 C18 C19 120.23(15) . .
C20 C19 C18 118.93(16) . .
C20 C19 H19 120.5 . .
C18 C19 H19 120.5 . .
C19 C20 C21 122.10(16) . .
C19 C20 H20 119.0 . .
C21 C20 H20 119.0 . .
C16 C21 C20 117.89(16) . .
C16 C21 H21 121.1 . .
C20 C21 H21 121.1 . .
O3 C22 H22A 109.5 . .
O3 C22 H22B 109.5 . .
H22A C22 H22B 109.5 . .
O3 C22 H22C 109.5 . .
H22A C22 H22C 109.5 . .
H22B C22 H22C 109.5 . .
O4 C23 H23A 109.5 . .
O4 C23 H23B 109.5 . .
H23A C23 H23B 109.5 . .
O4 C23 H23C 109.5 . .
H23A C23 H23C 109.5 . .
H23B C23 H23C 109.5 . .

loop_
_geom_bond_atom_site_label_1
_geom_bond_atom_site_label_2
_geom_bond_distance
_geom_bond_site_symmetry_2
Cu1 O2 1.9154(11) .
Cu1 O2 1.9154(11) 2_756
Cu1 O1 1.9323(12) 2_756
Cu1 O1 1.9323(12) .
Cu1 O3 2.6023(13) .
O1 C7 1.2709(19) .
O2 C9 1.2676(19) .
O3 C16 1.378(2) .
O3 C22 1.434(2) .
O4 C18 1.364(2) .
O4 C23 1.432(2) .
C1 F1 1.3359(19) .
C1 C2 1.381(2) .
C1 C6 1.390(2) .
C2 F2 1.342(2) .
C2 C3 1.380(3) .
C3 F3 1.342(2) .
C3 C4 1.375(3) .
C4 F4 1.342(2) .
C4 C5 1.381(2) .
C5 F5 1.342(2) .
C5 C6 1.387(2) .
C6 C7 1.509(2) .
C7 C8 1.392(2) .
C8 C9 1.406(2) .
C8 H8 0.9500 .
C9 C10 1.501(2) .
C10 C15 1.394(2) .
C10 C11 1.399(2) .
C11 F6 1.3349(19) .
C11 C12 1.385(2) .
C12 F7 1.3380(19) .
C12 C13 1.379(2) .
C13 F8 1.3393(19) .
C13 C14 1.377(2) .
C14 F9 1.3446(19) .
C14 C15 1.380(2) .
C15 F10 1.3420(18) .
C16 C21 1.391(2) .
C16 C17 1.396(2) .
C17 C18 1.384(2) .
C17 H17 0.9500 .
C18 C19 1.405(2) .
C19 C20 1.379(2) .
C19 H19 0.9500 .
C20 C21 1.396(3) .
C20 H20 0.9500 .
C21 H21 0.9500 .
C22 H22A 0.9800 .
C22 H22B 0.9800 .
C22 H22C 0.9800 .
C23 H23A 0.9800 .
C23 H23B 0.9800 .
C23 H23C 0.9800 .

loop_
_geom_torsion_atom_site_label_1
_geom_torsion_atom_site_label_2
_geom_torsion_atom_site_label_3
_geom_torsion_atom_site_label_4
_geom_torsion
_geom_torsion_site_symmetry_1
O2 Cu1 O1 C7 -13.99(13) .
O2 Cu1 O1 C7 166.01(13) 2_756
O1 Cu1 O1 C7 93(24) 2_756
O3 Cu1 O1 C7 75.48(12) .
O2 Cu1 O2 C9 -68(33) 2_756
O1 Cu1 O2 C9 -160.47(13) 2_756
O1 Cu1 O2 C9 19.53(13) .
O3 Cu1 O2 C9 -70.18(13) .
O2 Cu1 O3 C16 -10.63(11) .
O2 Cu1 O3 C16 169.37(11) 2_756
O1 Cu1 O3 C16 76.81(11) 2_756
O1 Cu1 O3 C16 -103.19(11) .
O2 Cu1 O3 C22 127.01(11) .
O2 Cu1 O3 C22 -52.99(11) 2_756
O1 Cu1 O3 C22 -145.55(11) 2_756
O1 Cu1 O3 C22 34.45(11) .
F1 C1 C2 F2 0.6(3) .
C6 C1 C2 F2 179.66(16) .
F1 C1 C2 C3 -179.03(15) .
C6 C1 C2 C3 0.0(3) .
F2 C2 C3 F3 0.3(3) .
C1 C2 C3 F3 179.94(16) .
F2 C2 C3 C4 179.92(16) .
C1 C2 C3 C4 -0.4(3) .
F3 C3 C4 F4 2.2(3) .
C2 C3 C4 F4 -177.50(16) .
F3 C3 C4 C5 -179.55(15) .
C2 C3 C4 C5 0.8(3) .
F4 C4 C5 F5 -0.4(2) .
C3 C4 C5 F5 -178.65(15) .
F4 C4 C5 C6 177.49(15) .
C3 C4 C5 C6 -0.8(3) .
F5 C5 C6 C1 178.20(14) .
C4 C5 C6 C1 0.4(2) .
F5 C5 C6 C7 1.6(2) .
C4 C5 C6 C7 -176.24(15) .
F1 C1 C6 C5 179.03(14) .
C2 C1 C6 C5 0.0(2) .
F1 C1 C6 C7 -4.3(2) .
C2 C1 C6 C7 176.74(15) .
Cu1 O1 C7 C8 3.9(2) .
Cu1 O1 C7 C6 -177.19(10) .
C5 C6 C7 O1 115.66(17) .
C1 C6 C7 O1 -60.9(2) .
C5 C6 C7 C8 -65.4(2) .
C1 C6 C7 C8 118.13(17) .
O1 C7 C8 C9 7.2(3) .
C6 C7 C8 C9 -171.62(14) .
Cu1 O2 C9 C8 -15.1(2) .
Cu1 O2 C9 C10 165.47(10) .
C7 C8 C9 O2 -1.2(3) .
C7 C8 C9 C10 178.19(14) .
O2 C9 C10 C15 -138.86(16) .
C8 C9 C10 C15 41.7(2) .
O2 C9 C10 C11 34.7(2) .
C8 C9 C10 C11 -144.70(16) .
C15 C10 C11 F6 -177.44(14) .
C9 C10 C11 F6 8.6(2) .
C15 C10 C11 C12 1.6(2) .
C9 C10 C11 C12 -172.45(15) .
F6 C11 C12 F7 -1.0(2) .
C10 C11 C12 F7 179.94(15) .
F6 C11 C12 C13 178.88(15) .
C10 C11 C12 C13 -0.1(3) .
F7 C12 C13 F8 -0.5(2) .
C11 C12 C13 F8 179.60(15) .
F7 C12 C13 C14 179.22(15) .
C11 C12 C13 C14 -0.7(3) .
F8 C13 C14 F9 -0.7(2) .
C12 C13 C14 F9 179.56(15) .
F8 C13 C14 C15 179.76(15) .
C12 C13 C14 C15 0.1(3) .
F9 C14 C15 F10 -0.3(2) .
C13 C14 C15 F10 179.19(14) .
F9 C14 C15 C10 -178.04(14) .
C13 C14 C15 C10 1.5(3) .
C11 C10 C15 F10 -179.86(14) .
C9 C10 C15 F10 -6.0(2) .
C11 C10 C15 C14 -2.2(2) .
C9 C10 C15 C14 171.63(15) .
C22 O3 C16 C21 0.6(2) .
Cu1 O3 C16 C21 134.67(14) .
C22 O3 C16 C17 -178.09(15) .
Cu1 O3 C16 C17 -44.03(17) .
O3 C16 C17 C18 175.17(14) .
C21 C16 C17 C18 -3.6(3) .
C23 O4 C18 C17 -4.8(2) .
C23 O4 C18 C19 176.50(15) .
C16 C17 C18 O4 -174.99(15) .
C16 C17 C18 C19 3.6(2) .
O4 C18 C19 C20 177.37(15) .
C17 C18 C19 C20 -1.4(3) .
C18 C19 C20 C21 -1.1(3) .
O3 C16 C21 C20 -177.43(15) .
C17 C16 C21 C20 1.2(2) .
C19 C20 C21 C16 1.2(3) .
